data_1549488
loop_
_publ_author_name
'Eremin, Dmitry B.'
'Boiko, Daniil A.'
'Borkovskaya, Eugenia V.'
'Khrustalev, Victor N.'
'Chernyshev, Victor M.'
'Ananikov, Valentine P.'

_publ_section_title
;
 Ten-fold boost of catalytic performance in thiol--yne click reaction
 enabled by a palladium diketonate complex with a
 hexafluoroacetylacetonate ligand
;
_journal_issue 12
_journal_name_full 'Catalysis Science &amp; Technology'
_journal_page_first 3073
_journal_paper_doi 10.1039/C8CY00173A
_journal_volume 8
_journal_year 2018
_chemical_formula_moiety 'C14 H18 O6 Pd, C H2 Cl2'
_chemical_formula_sum 'C15 H20 Cl2 O6 Pd'
_chemical_formula_weight 473.61
_space_group_crystal_system monoclinic
_space_group_IT_number 12
_space_group_name_Hall '-C 2y'
_space_group_name_H-M_alt 'C 1 2/m 1'
_symmetry_space_group_name_Hall '-C 2y'
_symmetry_space_group_name_H-M 'C 1 2/m 1'
_atom_sites_solution_hydrogens mixed
_atom_sites_solution_primary difmap
_atom_sites_solution_secondary difmap
_audit_creation_method SHELXL-2014/7
_audit_update_record
;
2015-10-14 deposited with the CCDC.
2018-05-11 downloaded from the CCDC.
;
_cell_angle_alpha 90
_cell_angle_beta 90.2230(10)
_cell_angle_gamma 90
_cell_formula_units_Z 2
_cell_length_a 11.6869(5)
_cell_length_b 8.8935(4)
_cell_length_c 8.5510(4)
_cell_measurement_reflns_used 6469
_cell_measurement_temperature 120(2)
_cell_measurement_theta_max 32.63
_cell_measurement_theta_min 2.38
_cell_volume 888.76(7)
_computing_cell_refinement 'Bruker SAINT'
_computing_data_collection 'Bruker APEX2'
_computing_data_reduction 'Bruker SAINT'
_computing_molecular_graphics 'Bruker SHELXTL'
_computing_publication_material 'Bruker SHELXTL'
_computing_structure_refinement 'SHELXL-2014/7 (Sheldrick, 2014)'
_computing_structure_solution 'SHELXS-97 (Sheldrick 2008)'
_diffrn_ambient_temperature 120(2)
_diffrn_measured_fraction_theta_full 1.000
_diffrn_measured_fraction_theta_max 1.000
_diffrn_measurement_device_type 'Bruker APEX-II CCD'
_diffrn_measurement_method '\f and \w scans'
_diffrn_radiation_type MoK\a
_diffrn_radiation_wavelength 0.71073
_diffrn_reflns_av_R_equivalents 0.0199
_diffrn_reflns_av_unetI/netI 0.0160
_diffrn_reflns_Laue_measured_fraction_full 1.000
_diffrn_reflns_Laue_measured_fraction_max 1.000
_diffrn_reflns_limit_h_max 17
_diffrn_reflns_limit_h_min -17
_diffrn_reflns_limit_k_max 13
_diffrn_reflns_limit_k_min -13
_diffrn_reflns_limit_l_max 12
_diffrn_reflns_limit_l_min -12
_diffrn_reflns_number 6959
_diffrn_reflns_point_group_measured_fraction_full 1.000
_diffrn_reflns_point_group_measured_fraction_max 1.000
_diffrn_reflns_theta_full 25.242
_diffrn_reflns_theta_max 32.639
_diffrn_reflns_theta_min 2.382
_diffrn_source 'fine-focus sealed tube'
_exptl_absorpt_coefficient_mu 1.372
_exptl_absorpt_correction_T_max 0.777
_exptl_absorpt_correction_T_min 0.666
_exptl_absorpt_correction_type multi-scan
_exptl_absorpt_process_details 'SADABS (Bruker, 2003)'
_exptl_crystal_colour yellow
_exptl_crystal_density_diffrn 1.770
_exptl_crystal_description prism
_exptl_crystal_F_000 476
_exptl_crystal_size_max 0.30
_exptl_crystal_size_mid 0.25
_exptl_crystal_size_min 0.20
_refine_diff_density_max 1.607
_refine_diff_density_min -1.416
_refine_diff_density_rms 0.089
_refine_ls_extinction_method none
_refine_ls_goodness_of_fit_ref 1.069
_refine_ls_hydrogen_treatment constr
_refine_ls_matrix_type full
_refine_ls_number_parameters 68
_refine_ls_number_reflns 1717
_refine_ls_number_restraints 0
_refine_ls_restrained_S_all 1.069
_refine_ls_R_factor_all 0.0217
_refine_ls_R_factor_gt 0.0217
_refine_ls_shift/su_max 0.000
_refine_ls_shift/su_mean 0.000
_refine_ls_structure_factor_coef Fsqd
_refine_ls_weighting_details 'w=1/[\s^2^(Fo^2^)+(0.0234P)^2^+2.0123P] where P=(Fo^2^+2Fc^2^)/3'
_refine_ls_weighting_scheme calc
_refine_ls_wR_factor_gt 0.0555
_refine_ls_wR_factor_ref 0.0555
_reflns_Friedel_coverage 0.000
_reflns_number_gt 1712
_reflns_number_total 1717
_reflns_threshold_expression 'I > 2\s(I)'
_cod_data_source_file c8cy00173a2.cif
_cod_data_source_block Pdacpd2
_cod_depositor_comments 'Adding full bibliography for 1549488--1549489.cif.'
_cod_database_code 1549488
_shelx_shelxl_version_number 2014/7
_shelx_space_group_comment
; 
The symmetry employed for this shelxl refinement is uniquely defined 
by the following loop, which should always be used as a source of 
symmetry information in preference to the above space-group names. 
They are only intended as comments. 
;
_shelx_estimated_absorpt_t_min 0.684
_shelx_estimated_absorpt_t_max 0.771

loop_
_space_group_symop_operation_xyz
'x, y, z'
'-x, y, -z'
'x+1/2, y+1/2, z'
'-x+1/2, y+1/2, -z'
'-x, -y, -z'
'x, -y, z'
'-x+1/2, -y+1/2, -z'
'x+1/2, -y+1/2, z'

loop_
_atom_site_label
_atom_site_type_symbol
_atom_site_fract_x
_atom_site_fract_y
_atom_site_fract_z
_atom_site_U_iso_or_equiv
_atom_site_adp_type
_atom_site_occupancy
_atom_site_site_symmetry_order
_atom_site_calc_flag
_atom_site_refinement_flags_posn
_atom_site_refinement_flags_adp
_atom_site_refinement_flags_occupancy
Pd1 Pd 0.5000 0.5000 0.0000 0.01225(6) Uani 1 4 d S T P
O1 O 0.40620(8) 0.33721(11) 0.09003(12) 0.01676(18) Uani 1 1 d . . .
O2 O 0.16994(15) 0.5000 0.4521(2) 0.0325(4) Uani 1 2 d S T P
C1 C 0.31601(11) 0.35934(15) 0.17149(15) 0.0149(2) Uani 1 1 d . . .
C2 C 0.26872(15) 0.5000 0.2102(2) 0.0147(3) Uani 1 2 d S T P
C3 C 0.26097(12) 0.21724(16) 0.22888(18) 0.0205(2) Uani 1 1 d . . .
H3A H 0.2849 0.1328 0.1630 0.031 Uiso 1 1 calc R U .
H3B H 0.1776 0.2277 0.2239 0.031 Uiso 1 1 calc R U .
H3C H 0.2845 0.1985 0.3373 0.031 Uiso 1 1 calc R U .
C4 C 0.16192(16) 0.5000 0.3109(2) 0.0178(3) Uani 1 2 d S T P
C5 C 0.04800(18) 0.5000 0.2293(3) 0.0252(4) Uani 1 2 d S T P
H5A H -0.0120 0.5000 0.3056 0.038 Uiso 1 2 d R U P
H5B H 0.0416 0.5881 0.1651 0.038 Uiso 1 1 d R U .
Cl1 Cl 0.5000 0.66659(8) 0.5000 0.03440(13) Uani 1 2 d S T P
C6 C 0.5543(3) 0.5000 0.4329(5) 0.0198(7) Uani 0.5 2 d S T P
H6A H 0.6349 0.5000 0.4549 0.024 Uiso 0.5 2 d R U P
H6B H 0.5459 0.5000 0.3212 0.024 Uiso 0.5 2 d R U P

loop_
_atom_site_aniso_label
_atom_site_aniso_U_11
_atom_site_aniso_U_22
_atom_site_aniso_U_33
_atom_site_aniso_U_23
_atom_site_aniso_U_13
_atom_site_aniso_U_12
Pd1 0.01321(9) 0.01147(9) 0.01207(9) 0.000 0.00179(6) 0.000
O1 0.0175(4) 0.0139(4) 0.0189(4) 0.0007(3) 0.0047(3) -0.0005(3)
O2 0.0237(8) 0.0548(12) 0.0189(7) 0.000 0.0049(6) 0.000
C1 0.0153(5) 0.0153(5) 0.0143(5) 0.0007(4) 0.0002(4) -0.0012(4)
C2 0.0133(7) 0.0159(7) 0.0150(7) 0.000 0.0020(5) 0.000
C3 0.0203(6) 0.0166(6) 0.0245(6) 0.0031(5) 0.0039(5) -0.0028(5)
C4 0.0149(7) 0.0185(8) 0.0199(8) 0.000 0.0031(6) 0.000
C5 0.0147(8) 0.0303(11) 0.0306(10) 0.000 -0.0008(7) 0.000
Cl1 0.0369(3) 0.0301(3) 0.0361(3) 0.000 -0.0058(2) 0.000
C6 0.0177(16) 0.0249(18) 0.0167(15) 0.000 0.0025(12) 0.000

loop_
_atom_type_symbol
_atom_type_description
_atom_type_scat_dispersion_real
_atom_type_scat_dispersion_imag
_atom_type_scat_source
C C 0.0033 0.0016 'International Tables Vol C Tables 4.2.6.8 and 6.1.1.4'
H H 0.0000 0.0000 'International Tables Vol C Tables 4.2.6.8 and 6.1.1.4'
O O 0.0106 0.0060 'International Tables Vol C Tables 4.2.6.8 and 6.1.1.4'
Cl Cl 0.1484 0.1585 'International Tables Vol C Tables 4.2.6.8 and 6.1.1.4'
Pd Pd -0.9988 1.0072 'International Tables Vol C Tables 4.2.6.8 and 6.1.1.4'

loop_
_geom_angle_atom_site_label_1
_geom_angle_atom_site_label_2
_geom_angle_atom_site_label_3
_geom_angle
_geom_angle_site_symmetry_1
_geom_angle_site_symmetry_3
O1 Pd1 O1 94.34(6) . 6_565
O1 Pd1 O1 85.66(6) . 2_655
C1 O1 Pd1 123.97(9) . .
O1 C1 C2 126.09(13) . .
O1 C1 C3 113.77(12) . .
C2 C1 C3 120.14(12) . .
C1 C2 C1 125.44(16) . 6_565
C1 C2 C4 117.22(8) . .
C1 C3 H3A 109.5 . .
C1 C3 H3B 109.5 . .
H3A C3 H3B 109.5 . .
C1 C3 H3C 109.5 . .
H3A C3 H3C 109.5 . .
H3B C3 H3C 109.5 . .
O2 C4 C5 121.91(19) . .
O2 C4 C2 120.33(18) . .
C5 C4 C2 117.76(18) . .
C4 C5 H5A 109.5 . .
C4 C5 H5B 109.5 . .
H5A C5 H5B 109.5 . .
Cl1 C6 Cl1 119.9(2) 5_666 .
Cl1 C6 H6A 107.4 . .
Cl1 C6 H6B 107.3 . .
H6A C6 H6B 106.9 . .

loop_
_geom_bond_atom_site_label_1
_geom_bond_atom_site_label_2
_geom_bond_distance
Pd1 O1 1.9741(10)
O1 C1 1.2808(15)
O2 C4 1.211(3)
C1 C2 1.4076(15)
C1 C3 1.5014(19)
C2 C4 1.519(3)
C3 H3A 0.9800
C3 H3B 0.9800
C3 H3C 0.9800
C4 C5 1.501(3)
C5 H5A 0.9599
C5 H5B 0.9601
Cl1 C6 1.712(2)
C6 H6A 0.9600
C6 H6B 0.9600

loop_
_geom_torsion_atom_site_label_1
_geom_torsion_atom_site_label_2
_geom_torsion_atom_site_label_3
_geom_torsion_atom_site_label_4
_geom_torsion
_geom_torsion_site_symmetry_4
Pd1 O1 C1 C2 0.1(2) .
Pd1 O1 C1 C3 -179.04(9) .
O1 C1 C2 C1 -3.1(3) 6_565
C3 C1 C2 C1 175.99(13) 6_565
O1 C1 C2 C4 -178.96(14) .
C3 C1 C2 C4 0.2(2) .
C1 C2 C4 O2 88.09(14) .
C1 C2 C4 C5 -91.91(14) .
